data_7043885
loop_
_publ_author_name
'Jamali, Sirous'
'Bagherzadeh, Mojtaba'
'Kia, Reza'
'Samouei, Hamidreza'
'Mousavi, Narges-Alsadat'

_publ_section_title
;
 Stimuli-Responsive Emissive Behavior of 1- and 1, 3-Connectivities in
 Azulene-Based Imine Ligands: Cycloplatination and and Pt-Tl Dative Bond
 Formation
;
_journal_name_full 'Dalton Trans.'
_journal_paper_doi 10.1039/C7DT02359F
_journal_year 2017
_chemical_formula_moiety 'C30 H41 N Pt S'
_chemical_formula_sum 'C30 H41 N Pt S'
_chemical_formula_weight 642.79
_space_group_crystal_system monoclinic
_space_group_IT_number 14
_space_group_name_Hall '-P 2yn'
_space_group_name_H-M_alt 'P 1 21/n 1'
_symmetry_space_group_name_Hall '-P 2yn'
_symmetry_space_group_name_H-M 'P 1 21/n 1'
_atom_sites_solution_hydrogens geom
_audit_creation_method SHELXL-2014/7
_audit_update_record
;
2017-04-26 deposited with the CCDC.
2017-08-01 downloaded from the CCDC.
;
_cell_angle_alpha 90
_cell_angle_beta 97.989(1)
_cell_angle_gamma 90
_cell_formula_units_Z 4
_cell_length_a 8.6096(3)
_cell_length_b 21.5267(8)
_cell_length_c 14.9694(6)
_cell_measurement_reflns_used 2545
_cell_measurement_temperature 100(2)
_cell_measurement_theta_max 27.45
_cell_measurement_theta_min 2.75
_cell_volume 2747.45(18)
_computing_cell_refinement saint
_computing_data_collection apex2
_computing_data_reduction saint
_computing_molecular_graphics xp
_computing_publication_material shelxtl
_computing_structure_refinement 'SHELXL-2014/7 (Sheldrick, 2014)'
_computing_structure_solution xt
_diffrn_ambient_temperature 100(2)
_diffrn_measured_fraction_theta_full 0.992
_diffrn_measured_fraction_theta_max 0.972
_diffrn_measurement_device_type SMART-APEX
_diffrn_measurement_method '\f & \w scans'
_diffrn_radiation_type CuK\a
_diffrn_radiation_wavelength 1.54178
_diffrn_reflns_av_R_equivalents 0.0641
_diffrn_reflns_av_unetI/netI 0.0382
_diffrn_reflns_Laue_measured_fraction_full 0.992
_diffrn_reflns_Laue_measured_fraction_max 0.972
_diffrn_reflns_limit_h_max 10
_diffrn_reflns_limit_h_min -9
_diffrn_reflns_limit_k_max 26
_diffrn_reflns_limit_k_min -26
_diffrn_reflns_limit_l_max 11
_diffrn_reflns_limit_l_min -18
_diffrn_reflns_number 35427
_diffrn_reflns_point_group_measured_fraction_full 0.992
_diffrn_reflns_point_group_measured_fraction_max 0.972
_diffrn_reflns_theta_full 67.679
_diffrn_reflns_theta_max 71.378
_diffrn_reflns_theta_min 3.620
_diffrn_source sealed-tube
_exptl_absorpt_coefficient_mu 10.376
_exptl_absorpt_correction_T_max 1.000
_exptl_absorpt_correction_T_min 0.988
_exptl_absorpt_correction_type multi-scan
_exptl_absorpt_process_details sadabs
_exptl_crystal_colour red
_exptl_crystal_density_diffrn 1.554
_exptl_crystal_description block
_exptl_crystal_F_000 1288
_exptl_crystal_size_max 0.120
_exptl_crystal_size_mid 0.080
_exptl_crystal_size_min 0.050
_refine_diff_density_max 2.455
_refine_diff_density_min -2.226
_refine_diff_density_rms 0.187
_refine_ls_extinction_method none
_refine_ls_goodness_of_fit_ref 1.078
_refine_ls_hydrogen_treatment constr
_refine_ls_matrix_type full
_refine_ls_number_parameters 308
_refine_ls_number_reflns 5206
_refine_ls_number_restraints 0
_refine_ls_restrained_S_all 1.078
_refine_ls_R_factor_all 0.0501
_refine_ls_R_factor_gt 0.0442
_refine_ls_shift/su_max 0.002
_refine_ls_shift/su_mean 0.000
_refine_ls_structure_factor_coef Fsqd
_refine_ls_weighting_details 'w=1/[\s^2^(Fo^2^)+(0.0656P)^2^+16.8376P] where P=(Fo^2^+2Fc^2^)/3'
_refine_ls_weighting_scheme calc
_refine_ls_wR_factor_gt 0.1175
_refine_ls_wR_factor_ref 0.1218
_reflns_Friedel_coverage 0.000
_reflns_number_gt 4626
_reflns_number_total 5206
_reflns_threshold_expression 'I > 2\s(I)'
_cod_data_source_file c7dt02359f2.cif
_cod_data_source_block a
_cod_database_code 7043885
_shelx_shelxl_version_number 2014/7
_shelx_space_group_comment
;
The symmetry employed for this shelxl refinement is uniquely defined
by the following loop, which should always be used as a source of
symmetry information in preference to the above space-group names.
They are only intended as comments.
;
_shelx_estimated_absorpt_t_min 0.369
_shelx_estimated_absorpt_t_max 0.625

loop_
_space_group_symop_operation_xyz
'x, y, z'
'-x+1/2, y+1/2, -z+1/2'
'-x, -y, -z'
'x-1/2, -y-1/2, z-1/2'

loop_
_atom_site_label
_atom_site_type_symbol
_atom_site_fract_x
_atom_site_fract_y
_atom_site_fract_z
_atom_site_U_iso_or_equiv
_atom_site_adp_type
_atom_site_occupancy
_atom_site_site_symmetry_order
_atom_site_calc_flag
_atom_site_refinement_flags_posn
_atom_site_refinement_flags_adp
Pt1 Pt 0.16327(3) 0.27858(2) 0.57670(2) 0.01765(11) Uani 1 1 d . .
S1 S 0.09156(18) 0.18309(7) 0.63436(11) 0.0241(3) Uani 1 1 d . .
N1 N 0.3973(6) 0.2463(2) 0.5713(3) 0.0176(10) Uani 1 1 d . .
C11 C 0.4068(7) 0.3426(3) 0.5016(4) 0.0190(12) Uani 1 1 d . .
C4 C 0.3240(7) 0.4356(3) 0.4380(4) 0.0208(13) Uani 1 1 d . .
C2 C 0.2469(7) 0.3518(3) 0.5162(4) 0.0193(12) Uani 1 1 d . .
C21 C 0.5590(8) 0.0863(3) 0.5770(5) 0.0247(13) Uani 1 1 d . .
H21 H 0.5762 0.0538 0.5366 0.030 Uiso 1 1 calc R U
C3 C 0.2005(7) 0.4092(3) 0.4799(4) 0.0226(13) Uani 1 1 d . .
H3 H 0.1015 0.4281 0.4826 0.027 Uiso 1 1 calc R U
C17 C 0.4661(6) 0.1888(3) 0.6040(4) 0.0182(12) Uani 1 1 d . .
C18 C 0.5063(7) 0.1809(3) 0.6976(4) 0.0181(12) Uani 1 1 d . .
C8 C 0.6497(8) 0.4423(3) 0.3627(5) 0.0276(14) Uani 1 1 d . .
H8 H 0.7506 0.4347 0.3461 0.033 Uiso 1 1 calc R U
C12 C 0.4814(7) 0.2864(3) 0.5334(5) 0.0200(13) Uani 1 1 d . .
H12 H 0.5880 0.2784 0.5274 0.024 Uiso 1 1 calc R U
C19 C 0.5765(7) 0.1251(3) 0.7291(5) 0.0224(13) Uani 1 1 d . .
H19 H 0.6047 0.1189 0.7921 0.027 Uiso 1 1 calc R U
C20 C 0.6056(8) 0.0786(3) 0.6696(4) 0.0251(14) Uani 1 1 d . .
H20 H 0.6572 0.0416 0.6917 0.030 Uiso 1 1 calc R U
C00F C 0.4766(7) 0.2315(3) 0.7628(4) 0.0213(13) Uani 1 1 d . .
H00F H 0.4079 0.2635 0.7287 0.026 Uiso 1 1 calc R U
C7 C 0.5776(8) 0.4972(3) 0.3260(4) 0.0228(13) Uani 1 1 d . .
C6 C 0.4314(8) 0.5186(3) 0.3436(5) 0.0263(14) Uani 1 1 d . .
H6 H 0.4028 0.5582 0.3185 0.032 Uiso 1 1 calc R U
C16 C 0.6046(9) 0.5995(3) 0.2431(5) 0.0326(16) Uani 1 1 d . .
H16A H 0.4948 0.5982 0.2149 0.049 Uiso 1 1 calc R U
H16B H 0.6675 0.6213 0.2032 0.049 Uiso 1 1 calc R U
H16C H 0.6120 0.6214 0.3009 0.049 Uiso 1 1 calc R U
C22 C 0.4872(7) 0.1415(3) 0.5433(4) 0.0189(12) Uani 1 1 d . .
C5 C 0.3200(7) 0.4919(3) 0.3916(5) 0.0230(13) Uani 1 1 d . .
H5 H 0.2275 0.5158 0.3929 0.028 Uiso 1 1 calc R U
C10 C 0.4574(7) 0.3921(3) 0.4516(4) 0.0191(12) Uani 1 1 d . .
C23 C 0.4326(8) 0.1485(3) 0.4425(4) 0.0229(13) Uani 1 1 d . .
H23 H 0.3543 0.1831 0.4345 0.027 Uiso 1 1 calc R U
C9 C 0.5995(8) 0.3973(3) 0.4186(5) 0.0253(14) Uani 1 1 d . .
H9 H 0.6733 0.3654 0.4370 0.030 Uiso 1 1 calc R U
C24 C 0.3511(9) 0.0898(3) 0.4013(5) 0.0363(17) Uani 1 1 d . .
H24A H 0.4261 0.0553 0.4065 0.054 Uiso 1 1 calc R U
H24B H 0.3120 0.0972 0.3376 0.054 Uiso 1 1 calc R U
H24C H 0.2631 0.0793 0.4336 0.054 Uiso 1 1 calc R U
C13 C 0.6661(9) 0.5330(3) 0.2591(5) 0.0285(15) Uani 1 1 d . .
C00Q C 0.3921(8) 0.2072(3) 0.8393(5) 0.0268(14) Uani 1 1 d . .
H00A H 0.2962 0.1854 0.8137 0.040 Uiso 1 1 calc R U
H00B H 0.3649 0.2421 0.8761 0.040 Uiso 1 1 calc R U
H00C H 0.4611 0.1784 0.8770 0.040 Uiso 1 1 calc R U
C15 C 0.8427(8) 0.5379(3) 0.2928(5) 0.0308(15) Uani 1 1 d . .
H15A H 0.8584 0.5576 0.3524 0.046 Uiso 1 1 calc R U
H15B H 0.8934 0.5629 0.2505 0.046 Uiso 1 1 calc R U
H15C H 0.8889 0.4962 0.2971 0.046 Uiso 1 1 calc R U
C1 C -0.0517(8) 0.3187(3) 0.5811(5) 0.0264(14) Uani 1 1 d . .
H1A H -0.1345 0.2905 0.5540 0.040 Uiso 1 1 calc R U
H1B H -0.0582 0.3579 0.5475 0.040 Uiso 1 1 calc R U
H1C H -0.0651 0.3269 0.6440 0.040 Uiso 1 1 calc R U
C25 C 0.5678(9) 0.1661(4) 0.3914(5) 0.0343(16) Uani 1 1 d . .
H25A H 0.6089 0.2069 0.4119 0.052 Uiso 1 1 calc R U
H25B H 0.5300 0.1677 0.3266 0.052 Uiso 1 1 calc R U
H25C H 0.6512 0.1350 0.4030 0.052 Uiso 1 1 calc R U
C00U C 0.6281(8) 0.2633(3) 0.8037(5) 0.0285(15) Uani 1 1 d . .
H00D H 0.6984 0.2326 0.8365 0.043 Uiso 1 1 calc R U
H00E H 0.6042 0.2959 0.8454 0.043 Uiso 1 1 calc R U
H00G H 0.6791 0.2818 0.7555 0.043 Uiso 1 1 calc R U
C26 C -0.0519(9) 0.1914(4) 0.7094(6) 0.0421(19) Uani 1 1 d . .
H26A H -0.0100 0.2181 0.7601 0.063 Uiso 1 1 calc R U
H26B H -0.0770 0.1505 0.7321 0.063 Uiso 1 1 calc R U
H26C H -0.1471 0.2102 0.6770 0.063 Uiso 1 1 calc R U
C14 C 0.6404(11) 0.4976(4) 0.1689(6) 0.044(2) Uani 1 1 d . .
H14A H 0.6824 0.4554 0.1779 0.067 Uiso 1 1 calc R U
H14B H 0.6946 0.5192 0.1246 0.067 Uiso 1 1 calc R U
H14C H 0.5279 0.4955 0.1467 0.067 Uiso 1 1 calc R U
C27 C -0.0276(10) 0.1460(4) 0.5408(6) 0.0425(19) Uani 1 1 d . .
H27A H -0.1214 0.1711 0.5222 0.064 Uiso 1 1 calc R U
H27B H -0.0589 0.1046 0.5592 0.064 Uiso 1 1 calc R U
H27C H 0.0328 0.1420 0.4902 0.064 Uiso 1 1 calc R U

loop_
_atom_site_aniso_label
_atom_site_aniso_U_11
_atom_site_aniso_U_22
_atom_site_aniso_U_33
_atom_site_aniso_U_23
_atom_site_aniso_U_13
_atom_site_aniso_U_12
Pt1 0.01599(16) 0.01815(16) 0.01819(18) 0.00137(9) 0.00019(11) 0.00034(8)
S1 0.0203(7) 0.0234(7) 0.0279(8) 0.0054(6) 0.0014(6) -0.0027(5)
N1 0.021(2) 0.017(2) 0.014(3) -0.0004(19) -0.001(2) 0.0032(19)
C11 0.021(3) 0.014(3) 0.022(3) -0.005(2) 0.001(2) 0.000(2)
C4 0.026(3) 0.020(3) 0.017(3) -0.001(2) 0.003(2) 0.000(2)
C2 0.023(3) 0.016(3) 0.019(3) -0.003(2) 0.001(2) -0.004(2)
C21 0.027(3) 0.017(3) 0.028(4) -0.003(3) 0.001(3) -0.002(2)
C3 0.023(3) 0.023(3) 0.022(3) 0.002(3) 0.003(3) 0.003(2)
C17 0.011(3) 0.020(3) 0.022(3) 0.001(2) -0.002(2) 0.000(2)
C18 0.016(3) 0.020(3) 0.018(3) 0.001(2) 0.002(2) 0.000(2)
C8 0.031(3) 0.020(3) 0.033(4) 0.003(3) 0.010(3) 0.002(3)
C12 0.019(3) 0.016(3) 0.024(3) -0.002(2) 0.001(3) 0.002(2)
C19 0.022(3) 0.022(3) 0.023(3) 0.005(2) -0.001(3) -0.001(2)
C20 0.031(3) 0.019(3) 0.023(3) 0.006(3) -0.006(3) 0.001(2)
C00F 0.021(3) 0.023(3) 0.018(3) -0.004(2) -0.002(3) 0.003(2)
C7 0.033(3) 0.020(3) 0.015(3) 0.002(2) 0.002(3) -0.004(2)
C6 0.032(3) 0.018(3) 0.029(4) 0.003(3) 0.003(3) 0.001(3)
C16 0.040(4) 0.022(3) 0.036(4) 0.009(3) 0.006(3) -0.003(3)
C22 0.018(3) 0.022(3) 0.016(3) -0.002(2) 0.001(2) -0.001(2)
C5 0.024(3) 0.015(3) 0.029(4) 0.000(3) 0.003(3) 0.003(2)
C10 0.023(3) 0.014(3) 0.020(3) -0.002(2) 0.003(2) 0.003(2)
C23 0.028(3) 0.021(3) 0.017(3) -0.004(2) -0.008(3) 0.003(2)
C9 0.027(3) 0.018(3) 0.030(4) 0.001(3) 0.002(3) 0.002(2)
C24 0.046(4) 0.023(3) 0.035(4) -0.008(3) -0.010(3) 0.006(3)
C13 0.042(4) 0.019(3) 0.026(4) -0.003(3) 0.008(3) 0.000(3)
C00Q 0.024(3) 0.035(4) 0.021(3) -0.004(3) 0.003(3) 0.004(3)
C15 0.033(4) 0.027(3) 0.035(4) 0.001(3) 0.013(3) -0.002(3)
C1 0.025(3) 0.029(3) 0.026(4) 0.004(3) 0.005(3) 0.003(3)
C25 0.050(4) 0.034(4) 0.018(3) 0.003(3) 0.004(3) 0.002(3)
C00U 0.026(3) 0.028(3) 0.030(4) -0.006(3) -0.001(3) -0.004(3)
C26 0.031(4) 0.039(4) 0.057(5) 0.009(4) 0.010(4) -0.002(3)
C14 0.067(6) 0.031(4) 0.039(5) -0.006(3) 0.018(4) -0.013(4)
C27 0.050(5) 0.033(4) 0.039(4) 0.003(3) -0.012(4) -0.015(3)

loop_
_atom_type_symbol
_atom_type_description
_atom_type_scat_dispersion_real
_atom_type_scat_dispersion_imag
_atom_type_scat_source
C C 0.0181 0.0091 'International Tables Vol C Tables 4.2.6.8 and 6.1.1.4'
H H 0.0000 0.0000 'International Tables Vol C Tables 4.2.6.8 and 6.1.1.4'
N N 0.0311 0.0180 'International Tables Vol C Tables 4.2.6.8 and 6.1.1.4'
Pt Pt -4.5932 6.9264 'International Tables Vol C Tables 4.2.6.8 and 6.1.1.4'
S S 0.3331 0.5567 'International Tables Vol C Tables 4.2.6.8 and 6.1.1.4'

loop_
_geom_angle_atom_site_label_1
_geom_angle_atom_site_label_2
_geom_angle_atom_site_label_3
_geom_angle
C2 Pt1 C1 93.8(3)
C2 Pt1 N1 80.7(2)
C1 Pt1 N1 174.0(2)
C2 Pt1 S1 170.66(18)
C1 Pt1 S1 94.15(19)
N1 Pt1 S1 91.54(14)
C26 S1 C27 99.4(4)
C26 S1 Pt1 112.5(3)
C27 S1 Pt1 104.6(3)
C12 N1 C17 119.6(5)
C12 N1 Pt1 112.5(4)
C17 N1 Pt1 127.9(4)
C10 C11 C12 131.7(6)
C10 C11 C2 110.5(5)
C12 C11 C2 117.7(5)
C5 C4 C3 126.7(6)
C5 C4 C10 125.8(6)
C3 C4 C10 107.5(5)
C3 C2 C11 107.1(5)
C3 C2 Pt1 141.0(5)
C11 C2 Pt1 111.8(4)
C20 C21 C22 120.6(6)
C20 C21 H21 119.7
C22 C21 H21 119.7
C2 C3 C4 109.6(6)
C2 C3 H3 125.2
C4 C3 H3 125.2
C22 C17 C18 121.8(5)
C22 C17 N1 119.6(5)
C18 C17 N1 118.6(5)
C19 C18 C17 118.3(6)
C19 C18 C00F 120.5(6)
C17 C18 C00F 121.2(5)
C9 C8 C7 131.5(6)
C9 C8 H8 114.3
C7 C8 H8 114.3
N1 C12 C11 117.1(6)
N1 C12 H12 121.4
C11 C12 H12 121.4
C20 C19 C18 120.8(6)
C20 C19 H19 119.6
C18 C19 H19 119.6
C19 C20 C21 120.0(6)
C19 C20 H20 120.0
C21 C20 H20 120.0
C18 C00F C00U 111.8(5)
C18 C00F C00Q 112.2(5)
C00U C00F C00Q 108.8(6)
C18 C00F H00F 108.0
C00U C00F H00F 108.0
C00Q C00F H00F 108.0
C6 C7 C8 124.2(6)
C6 C7 C13 119.7(6)
C8 C7 C13 116.1(6)
C5 C6 C7 131.3(6)
C5 C6 H6 114.4
C7 C6 H6 114.4
C13 C16 H16A 109.5
C13 C16 H16B 109.5
H16A C16 H16B 109.5
C13 C16 H16C 109.5
H16A C16 H16C 109.5
H16B C16 H16C 109.5
C17 C22 C21 118.4(6)
C17 C22 C23 121.5(5)
C21 C22 C23 120.1(5)
C6 C5 C4 129.9(6)
C6 C5 H5 115.0
C4 C5 H5 115.0
C9 C10 C11 127.2(6)
C9 C10 C4 127.6(6)
C11 C10 C4 105.2(5)
C22 C23 C25 111.6(5)
C22 C23 C24 112.1(6)
C25 C23 C24 110.0(6)
C22 C23 H23 107.6
C25 C23 H23 107.6
C24 C23 H23 107.6
C10 C9 C8 129.4(6)
C10 C9 H9 115.3
C8 C9 H9 115.3
C23 C24 H24A 109.5
C23 C24 H24B 109.5
H24A C24 H24B 109.5
C23 C24 H24C 109.5
H24A C24 H24C 109.5
H24B C24 H24C 109.5
C16 C13 C14 108.7(6)
C16 C13 C15 107.0(6)
C14 C13 C15 109.7(6)
C16 C13 C7 112.1(6)
C14 C13 C7 107.3(6)
C15 C13 C7 112.0(6)
C00F C00Q H00A 109.5
C00F C00Q H00B 109.5
H00A C00Q H00B 109.5
C00F C00Q H00C 109.5
H00A C00Q H00C 109.5
H00B C00Q H00C 109.5
C13 C15 H15A 109.5
C13 C15 H15B 109.5
H15A C15 H15B 109.5
C13 C15 H15C 109.5
H15A C15 H15C 109.5
H15B C15 H15C 109.5
Pt1 C1 H1A 109.5
Pt1 C1 H1B 109.5
H1A C1 H1B 109.5
Pt1 C1 H1C 109.5
H1A C1 H1C 109.5
H1B C1 H1C 109.5
C23 C25 H25A 109.5
C23 C25 H25B 109.5
H25A C25 H25B 109.5
C23 C25 H25C 109.5
H25A C25 H25C 109.5
H25B C25 H25C 109.5
C00F C00U H00D 109.5
C00F C00U H00E 109.5
H00D C00U H00E 109.5
C00F C00U H00G 109.5
H00D C00U H00G 109.5
H00E C00U H00G 109.5
S1 C26 H26A 109.5
S1 C26 H26B 109.5
H26A C26 H26B 109.5
S1 C26 H26C 109.5
H26A C26 H26C 109.5
H26B C26 H26C 109.5
C13 C14 H14A 109.5
C13 C14 H14B 109.5
H14A C14 H14B 109.5
C13 C14 H14C 109.5
H14A C14 H14C 109.5
H14B C14 H14C 109.5
S1 C27 H27A 109.5
S1 C27 H27B 109.5
H27A C27 H27B 109.5
S1 C27 H27C 109.5
H27A C27 H27C 109.5
H27B C27 H27C 109.5

loop_
_geom_bond_atom_site_label_1
_geom_bond_atom_site_label_2
_geom_bond_distance
Pt1 C2 2.002(6)
Pt1 C1 2.052(6)
Pt1 N1 2.144(5)
Pt1 S1 2.3453(15)
S1 C26 1.790(8)
S1 C27 1.804(8)
N1 C12 1.306(8)
N1 C17 1.430(7)
C11 C10 1.407(8)
C11 C12 1.420(8)
C11 C2 1.438(8)
C4 C5 1.395(9)
C4 C3 1.426(9)
C4 C10 1.474(8)
C2 C3 1.385(8)
C21 C20 1.399(9)
C21 C22 1.400(9)
C21 H21 0.9500
C3 H3 0.9500
C17 C22 1.393(8)
C17 C18 1.406(9)
C18 C19 1.397(8)
C18 C00F 1.508(8)
C8 C9 1.388(9)
C8 C7 1.411(9)
C8 H8 0.9500
C12 H12 0.9500
C19 C20 1.385(9)
C19 H19 0.9500
C20 H20 0.9500
C00F C00U 1.524(9)
C00F C00Q 1.532(9)
C00F H00F 1.0000
C7 C6 1.399(9)
C7 C13 1.546(9)
C6 C5 1.400(9)
C6 H6 0.9500
C16 C13 1.533(9)
C16 H16A 0.9800
C16 H16B 0.9800
C16 H16C 0.9800
C22 C23 1.524(8)
C5 H5 0.9500
C10 C9 1.385(9)
C23 C25 1.526(10)
C23 C24 1.533(9)
C23 H23 1.0000
C9 H9 0.9500
C24 H24A 0.9800
C24 H24B 0.9800
C24 H24C 0.9800
C13 C14 1.541(10)
C13 C15 1.538(10)
C00Q H00A 0.9800
C00Q H00B 0.9800
C00Q H00C 0.9800
C15 H15A 0.9800
C15 H15B 0.9800
C15 H15C 0.9800
C1 H1A 0.9800
C1 H1B 0.9800
C1 H1C 0.9800
C25 H25A 0.9800
C25 H25B 0.9800
C25 H25C 0.9800
C00U H00D 0.9800
C00U H00E 0.9800
C00U H00G 0.9800
C26 H26A 0.9800
C26 H26B 0.9800
C26 H26C 0.9800
C14 H14A 0.9800
C14 H14B 0.9800
C14 H14C 0.9800
C27 H27A 0.9800
C27 H27B 0.9800
C27 H27C 0.9800

loop_
_geom_torsion_atom_site_label_1
_geom_torsion_atom_site_label_2
_geom_torsion_atom_site_label_3
_geom_torsion_atom_site_label_4
_geom_torsion
C10 C11 C2 C3 -3.6(7)
C12 C11 C2 C3 179.9(6)
C10 C11 C2 Pt1 174.4(4)
C12 C11 C2 Pt1 -2.0(7)
C11 C2 C3 C4 3.2(7)
Pt1 C2 C3 C4 -174.0(6)
C5 C4 C3 C2 177.8(6)
C10 C4 C3 C2 -1.6(7)
C12 N1 C17 C22 -76.6(7)
Pt1 N1 C17 C22 104.0(6)
C12 N1 C17 C18 105.3(7)
Pt1 N1 C17 C18 -74.1(7)
C22 C17 C18 C19 3.3(9)
N1 C17 C18 C19 -178.7(5)
C22 C17 C18 C00F -177.4(5)
N1 C17 C18 C00F 0.6(8)
C17 N1 C12 C11 179.6(5)
Pt1 N1 C12 C11 -0.9(7)
C10 C11 C12 N1 -173.6(6)
C2 C11 C12 N1 2.0(9)
C17 C18 C19 C20 -0.1(9)
C00F C18 C19 C20 -179.4(6)
C18 C19 C20 C21 -2.5(10)
C22 C21 C20 C19 2.0(10)
C19 C18 C00F C00U 72.2(8)
C17 C18 C00F C00U -107.0(7)
C19 C18 C00F C00Q -50.3(8)
C17 C18 C00F C00Q 130.5(6)
C9 C8 C7 C6 2.1(12)
C9 C8 C7 C13 -174.9(7)
C8 C7 C6 C5 -5.5(12)
C13 C7 C6 C5 171.4(7)
C18 C17 C22 C21 -3.8(9)
N1 C17 C22 C21 178.2(5)
C18 C17 C22 C23 175.5(5)
N1 C17 C22 C23 -2.5(9)
C20 C21 C22 C17 1.1(9)
C20 C21 C22 C23 -178.2(6)
C7 C6 C5 C4 1.2(13)
C3 C4 C5 C6 -175.0(7)
C10 C4 C5 C6 4.4(12)
C12 C11 C10 C9 1.2(12)
C2 C11 C10 C9 -174.7(6)
C12 C11 C10 C4 178.4(6)
C2 C11 C10 C4 2.6(7)
C5 C4 C10 C9 -2.9(11)
C3 C4 C10 C9 176.6(6)
C5 C4 C10 C11 180.0(6)
C3 C4 C10 C11 -0.6(7)
C17 C22 C23 C25 99.5(7)
C21 C22 C23 C25 -81.2(7)
C17 C22 C23 C24 -136.6(6)
C21 C22 C23 C24 42.7(8)
C11 C10 C9 C8 173.8(7)
C4 C10 C9 C8 -2.8(12)
C7 C8 C9 C10 3.5(13)
C6 C7 C13 C16 18.4(9)
C8 C7 C13 C16 -164.5(6)
C6 C7 C13 C14 -100.9(7)
C8 C7 C13 C14 76.2(8)
C6 C7 C13 C15 138.6(6)
C8 C7 C13 C15 -44.2(8)
